data_4087788
loop_
_publ_author_name
'Allouch, Fatima'
'Dwadnia, Nejib'
'Vologdin, Nikolay V.'
'Svyaschenko, Yurii V.'
'Cattey, H\'el\`ene'
'Penouilh, Marie-Jos\'e'
'Roger, Julien'
'Naoufal, Daoud'
'Ben Salem, Ridha'
'Pirio, Nadine'
'Hierso, Jean-Cyrille'

_publ_section_title
;
 Converging and Diverging Synthetic Strategies to Tetradentate
 (N,N&#x2032;)-Diaminomethyl,(P,P&#x2032;)-Ferrocenyl Ligands: Influence
 of tert-Butyl Groups on Ferrocene Backbone Conformation
;
_journal_issue 20
_journal_name_full Organometallics
_journal_page_first 5015
_journal_paper_doi 10.1021/acs.organomet.5b00601
_journal_volume 34
_journal_year 2015
_chemical_formula_moiety 'C28 H48 Cl2 Fe N2 Pd, 2(C H2 Cl2)'
_chemical_formula_sum 'C30 H52 Cl6 Fe N2 Pd'
_chemical_formula_weight 815.68
_space_group_crystal_system monoclinic
_space_group_IT_number 14
_space_group_name_Hall '-P 2ybc'
_space_group_name_H-M_alt 'P 1 21/c 1'
_symmetry_space_group_name_Hall '-P 2ybc'
_atom_sites_solution_hydrogens geom
_cell_angle_alpha 90
_cell_angle_beta 106.2060(10)
_cell_angle_gamma 90
_cell_formula_units_Z 4
_cell_length_a 10.1561(3)
_cell_length_b 12.1582(4)
_cell_length_c 30.4118(10)
_cell_measurement_temperature 115
_cell_volume 3606.0(2)
_computing_cell_refinement 'DENZO-SMN (Otwinowski & Minor, 1997)'
_computing_data_collection 'KappaCCD Server Software (Nonius,1998)'
_computing_data_reduction 'DENZO-SMN (Otwinowski & Minor, 1997)'
_computing_molecular_graphics 'Olex2 (Dolomanov et al., 2009)'
_computing_publication_material 'Olex2 (Dolomanov et al., 2009)'
_computing_structure_refinement 'SHELXL-97 (Sheldrick, 2008)'
_computing_structure_solution 'SIR92 (Altomare, 1993)'
_diffrn_ambient_temperature 115
_diffrn_detector 'CCD Plate'
_diffrn_detector_area_resol_mean '512 x 512'
_diffrn_detector_type APEX2
_diffrn_measured_fraction_theta_full 0.991
_diffrn_measured_fraction_theta_max 0.988
_diffrn_measurement_device '\k-geometry diffractometer'
_diffrn_measurement_device_type 'Nonius Kappa Apex II'
_diffrn_measurement_method '\f and \w scans'
_diffrn_radiation_collimation '0.6 mm'
_diffrn_radiation_monochromator graphite
_diffrn_radiation_probe x-ray
_diffrn_radiation_type MoK\a
_diffrn_radiation_wavelength 0.71073
_diffrn_reflns_av_R_equivalents 0.0439
_diffrn_reflns_av_unetI/netI 0.0498
_diffrn_reflns_Laue_measured_fraction_full 0.991
_diffrn_reflns_Laue_measured_fraction_max 0.988
_diffrn_reflns_limit_h_max 13
_diffrn_reflns_limit_h_min -13
_diffrn_reflns_limit_k_max 15
_diffrn_reflns_limit_k_min -15
_diffrn_reflns_limit_l_max 39
_diffrn_reflns_limit_l_min -39
_diffrn_reflns_number 14528
_diffrn_reflns_point_group_measured_fraction_full 0.991
_diffrn_reflns_point_group_measured_fraction_max 0.988
_diffrn_reflns_theta_full 25.242
_diffrn_reflns_theta_max 27.500
_diffrn_reflns_theta_min 2.616
_diffrn_source 'X-ray tube'
_diffrn_source_target Mo
_diffrn_source_type 'Siemens KFF Mo 2K-180'
_exptl_absorpt_coefficient_mu 1.368
_exptl_absorpt_correction_type none
_exptl_crystal_colour yellow
_exptl_crystal_colour_primary yellow
_exptl_crystal_density_diffrn 1.502
_exptl_crystal_description prism
_exptl_crystal_F_000 1680
_exptl_crystal_size_max 0.13
_exptl_crystal_size_mid 0.06
_exptl_crystal_size_min 0.05
_refine_diff_density_max 0.865
_refine_diff_density_min -0.599
_refine_diff_density_rms 0.119
_refine_ls_extinction_method none
_refine_ls_goodness_of_fit_ref 1.222
_refine_ls_hydrogen_treatment constr
_refine_ls_matrix_type full
_refine_ls_number_parameters 361
_refine_ls_number_reflns 8182
_refine_ls_number_restraints 0
_refine_ls_restrained_S_all 1.222
_refine_ls_R_factor_all 0.0780
_refine_ls_R_factor_gt 0.0610
_refine_ls_shift/su_max 0.001
_refine_ls_shift/su_mean 0.000
_refine_ls_structure_factor_coef Fsqd
_refine_ls_weighting_details 'w=1/[\s^2^(Fo^2^)+18.2294P] where P=(Fo^2^+2Fc^2^)/3'
_refine_ls_weighting_scheme calc
_refine_ls_wR_factor_gt 0.1089
_refine_ls_wR_factor_ref 0.1157
_reflns_Friedel_coverage 0.000
_reflns_number_gt 6883
_reflns_number_total 8182
_reflns_threshold_expression 'I > 2\s(I)'
_cod_data_source_file om5b00601_si_004.cif
_cod_data_source_block comp16
_cod_database_code 4087788
_shelx_space_group_comment
;
The symmetry employed for this shelxl refinement is uniquely defined
by the following loop, which should always be used as a source of
symmetry information in preference to the above space-group names.
They are only intended as comments.
;
_olex2_refinement_description
;
1. Fixed Uiso
 At 1.2 times of:
  All C(H) groups, All C(H,H) groups, All N(H) groups
 At 1.5 times of:
  All C(H,H,H) groups
2.a Ternary CH refined with riding coordinates:
 N2(H2)
2.b Secondary CH2 refined with riding coordinates:
 C11(H11A,H11B), C12(H12A,H12B), C14(H14A,H14B), C20(H20A,H20B), C21(H21A,
 H21B), C23(H23A,H23B), C29(H29A,H29B), C30(H30A,H30B)
2.c Me refined with riding coordinates:
 C13(H13A,H13B,H13C), C15(H15A,H15B,H15C), C17(H17A,H17B,H17C), C18(H18A,H18B,
 H18C), C19(H19A,H19B,H19C), C22(H22A,H22B,H22C), C24(H24A,H24B,H24C), C26(H26A,
 H26B,H26C), C27(H27A,H27B,H27C), C28(H28A,H28B,H28C)
2.d Aromatic/amide H refined with riding coordinates:
 C3(H3), C5(H5), C7(H7), C8(H8), C10(H10)
;
_shelx_shelxl_version_number 2014/7
_olex2_diffrn_ambient_temperature_device 'Oxford Cryosystems'
_olex2_exptl_crystal_mounting_method 'The crystal was mounted on a glass fibre with grease'
_olex2_submission_special_instructions 'No special instructions were received'

loop_
_space_group_symop_operation_xyz
'x, y, z'
'-x, y+1/2, -z+1/2'
'-x, -y, -z'
'x, -y-1/2, z-1/2'

loop_
_atom_site_label
_atom_site_type_symbol
_atom_site_fract_x
_atom_site_fract_y
_atom_site_fract_z
_atom_site_U_iso_or_equiv
_atom_site_adp_type
_atom_site_occupancy
_atom_site_site_symmetry_order
_atom_site_calc_flag
_atom_site_refinement_flags_posn
Pd Pd 0.88050(4) 0.76958(3) 0.12908(2) 0.01684(9) Uani 1 1 d .
Fe Fe 1.09149(6) 0.53353(5) 0.12893(2) 0.01506(14) Uani 1 1 d .
Cl1 Cl 0.81638(12) 0.96189(9) 0.13700(4) 0.0223(2) Uani 1 1 d .
Cl2 Cl 0.90295(14) 0.73184(11) 0.20565(4) 0.0281(3) Uani 1 1 d .
N1 N 0.8836(4) 0.7911(3) 0.05991(13) 0.0186(8) Uani 1 1 d .
N2 N 1.2964(4) 0.4593(3) 0.27530(13) 0.0201(8) Uani 1 1 d .
H2 H 1.2609 0.4468 0.3024 0.024 Uiso 1 1 calc R
C1 C 0.9091(5) 0.6158(4) 0.11567(16) 0.0180(9) Uani 1 1 d .
C2 C 0.9452(5) 0.5982(4) 0.07416(15) 0.0162(9) Uani 1 1 d .
C3 C 0.9582(5) 0.4823(4) 0.06799(15) 0.0195(10) Uani 1 1 d .
H3 H 0.9829 0.4480 0.0434 0.023 Uiso 1 1 calc R
C4 C 0.9273(4) 0.4272(4) 0.10557(16) 0.0180(9) Uani 1 1 d .
C5 C 0.8979(4) 0.5106(4) 0.13491(16) 0.0183(9) Uani 1 1 d .
H5 H 0.8748 0.4978 0.1627 0.022 Uiso 1 1 calc R
C6 C 1.2156(4) 0.5179(4) 0.19344(15) 0.0169(9) Uani 1 1 d .
C7 C 1.2150(5) 0.6302(4) 0.17851(15) 0.0206(10) Uani 1 1 d .
H7 H 1.1876 0.6928 0.1924 0.025 Uiso 1 1 calc R
C8 C 1.2633(5) 0.6293(4) 0.13907(16) 0.0201(10) Uani 1 1 d .
H8 H 1.2723 0.6924 0.1217 0.024 Uiso 1 1 calc R
C9 C 1.2964(4) 0.5199(4) 0.12919(15) 0.0182(9) Uani 1 1 d .
C10 C 1.2657(4) 0.4511(4) 0.16331(15) 0.0182(9) Uani 1 1 d .
H10 H 1.2771 0.3736 0.1654 0.022 Uiso 1 1 calc R
C11 C 0.9536(5) 0.6943(4) 0.04472(16) 0.0190(9) Uani 1 1 d .
H11A H 0.9079 0.6768 0.0122 0.023 Uiso 1 1 calc R
H11B H 1.0507 0.7123 0.0477 0.023 Uiso 1 1 calc R
C12 C 0.7395(5) 0.7993(4) 0.02999(16) 0.0250(11) Uani 1 1 d .
H12A H 0.7417 0.8034 -0.0023 0.030 Uiso 1 1 calc R
H12B H 0.6991 0.8688 0.0372 0.030 Uiso 1 1 calc R
C13 C 0.6472(5) 0.7056(4) 0.03465(17) 0.0286(11) Uani 1 1 d .
H13A H 0.5553 0.7176 0.0140 0.043 Uiso 1 1 calc R
H13B H 0.6845 0.6364 0.0267 0.043 Uiso 1 1 calc R
H13C H 0.6418 0.7020 0.0663 0.043 Uiso 1 1 calc R
C14 C 0.9555(6) 0.8949(4) 0.05283(18) 0.0267(11) Uani 1 1 d .
H14A H 0.8989 0.9587 0.0564 0.032 Uiso 1 1 calc R
H14B H 0.9629 0.8959 0.0211 0.032 Uiso 1 1 calc R
C15 C 1.0967(6) 0.9078(5) 0.0853(2) 0.0364(13) Uani 1 1 d .
H15A H 1.1373 0.9769 0.0788 0.055 Uiso 1 1 calc R
H15B H 1.0904 0.9089 0.1169 0.055 Uiso 1 1 calc R
H15C H 1.1545 0.8460 0.0815 0.055 Uiso 1 1 calc R
C16 C 0.9085(5) 0.3034(4) 0.11003(16) 0.0200(10) Uani 1 1 d .
C17 C 0.7554(5) 0.2780(5) 0.08859(19) 0.0322(12) Uani 1 1 d .
H17A H 0.7005 0.3195 0.1048 0.048 Uiso 1 1 calc R
H17B H 0.7290 0.2993 0.0562 0.048 Uiso 1 1 calc R
H17C H 0.7394 0.1991 0.0911 0.048 Uiso 1 1 calc R
C18 C 0.9921(6) 0.2381(4) 0.08436(19) 0.0292(11) Uani 1 1 d .
H18A H 0.9779 0.1592 0.0879 0.044 Uiso 1 1 calc R
H18B H 0.9625 0.2575 0.0518 0.044 Uiso 1 1 calc R
H18C H 1.0896 0.2556 0.0969 0.044 Uiso 1 1 calc R
C19 C 0.9493(5) 0.2683(4) 0.16039(16) 0.0242(10) Uani 1 1 d .
H19A H 0.8957 0.3101 0.1769 0.036 Uiso 1 1 calc R
H19B H 0.9311 0.1895 0.1624 0.036 Uiso 1 1 calc R
H19C H 1.0472 0.2826 0.1740 0.036 Uiso 1 1 calc R
C20 C 1.1731(4) 0.4823(4) 0.23488(14) 0.0188(9) Uani 1 1 d .
H20A H 1.1162 0.4151 0.2274 0.023 Uiso 1 1 calc R
H20B H 1.1166 0.5408 0.2432 0.023 Uiso 1 1 calc R
C21 C 1.3967(5) 0.5519(5) 0.28733(17) 0.0260(11) Uani 1 1 d .
H21A H 1.4309 0.5683 0.2606 0.031 Uiso 1 1 calc R
H21B H 1.4760 0.5282 0.3127 0.031 Uiso 1 1 calc R
C22 C 1.3383(6) 0.6550(4) 0.30131(18) 0.0299(12) Uani 1 1 d .
H22A H 1.4092 0.7121 0.3087 0.045 Uiso 1 1 calc R
H22B H 1.2611 0.6802 0.2761 0.045 Uiso 1 1 calc R
H22C H 1.3063 0.6401 0.3283 0.045 Uiso 1 1 calc R
C23 C 1.3669(6) 0.3551(4) 0.26796(17) 0.0282(11) Uani 1 1 d .
H23A H 1.4223 0.3703 0.2465 0.034 Uiso 1 1 calc R
H23B H 1.2965 0.3000 0.2534 0.034 Uiso 1 1 calc R
C24 C 1.4592(6) 0.3069(5) 0.3116(2) 0.0387(14) Uani 1 1 d .
H24A H 1.5018 0.2395 0.3044 0.058 Uiso 1 1 calc R
H24B H 1.5308 0.3603 0.3258 0.058 Uiso 1 1 calc R
H24C H 1.4049 0.2899 0.3327 0.058 Uiso 1 1 calc R
C25 C 1.3703(5) 0.4882(4) 0.09427(16) 0.0215(10) Uani 1 1 d .
C26 C 1.5242(5) 0.5177(5) 0.11523(19) 0.0306(12) Uani 1 1 d .
H26A H 1.5758 0.4982 0.0935 0.046 Uiso 1 1 calc R
H26B H 1.5330 0.5967 0.1216 0.046 Uiso 1 1 calc R
H26C H 1.5606 0.4766 0.1438 0.046 Uiso 1 1 calc R
C27 C 1.3590(5) 0.3643(4) 0.08475(18) 0.0272(11) Uani 1 1 d .
H27A H 1.4076 0.3457 0.0621 0.041 Uiso 1 1 calc R
H27B H 1.4000 0.3240 0.1132 0.041 Uiso 1 1 calc R
H27C H 1.2622 0.3439 0.0729 0.041 Uiso 1 1 calc R
C28 C 1.3141(6) 0.5513(5) 0.04962(17) 0.0309(12) Uani 1 1 d .
H28A H 1.3637 0.5292 0.0276 0.046 Uiso 1 1 calc R
H28B H 1.2164 0.5348 0.0370 0.046 Uiso 1 1 calc R
H28C H 1.3261 0.6304 0.0555 0.046 Uiso 1 1 calc R
Cl3 Cl 0.35983(18) 0.90703(14) 0.01748(6) 0.0484(4) Uani 1 1 d .
Cl4 Cl 0.41736(18) 1.08014(14) 0.08658(5) 0.0505(4) Uani 1 1 d .
C29 C 0.4595(8) 0.9518(8) 0.0698(3) 0.076(3) Uani 1 1 d .
H29A H 0.5563 0.9535 0.0691 0.091 Uiso 1 1 calc R
H29B H 0.4528 0.8974 0.0934 0.091 Uiso 1 1 calc R
Cl5 Cl 0.25264(16) 1.09565(15) 0.18527(6) 0.0488(4) Uani 1 1 d .
Cl6 Cl 0.2615(2) 0.92415(17) 0.25240(7) 0.0652(5) Uani 1 1 d .
C30 C 0.1605(6) 1.0269(5) 0.2180(2) 0.0381(14) Uani 1 1 d .
H30A H 0.0775 0.9929 0.1974 0.046 Uiso 1 1 calc R
H30B H 0.1307 1.0805 0.2378 0.046 Uiso 1 1 calc R

loop_
_atom_site_aniso_label
_atom_site_aniso_U_11
_atom_site_aniso_U_22
_atom_site_aniso_U_33
_atom_site_aniso_U_23
_atom_site_aniso_U_13
_atom_site_aniso_U_12
Pd 0.02191(17) 0.01239(15) 0.01599(16) -0.00013(13) 0.00492(13) 0.00204(14)
Fe 0.0167(3) 0.0120(3) 0.0152(3) -0.0003(2) 0.0023(2) 0.0002(2)
Cl1 0.0305(6) 0.0141(5) 0.0237(6) -0.0006(4) 0.0097(5) 0.0029(5)
Cl2 0.0427(7) 0.0242(6) 0.0183(5) 0.0022(5) 0.0099(5) 0.0074(6)
N1 0.026(2) 0.0122(19) 0.0178(19) 0.0031(15) 0.0063(16) 0.0016(15)
N2 0.0205(19) 0.023(2) 0.0172(19) 0.0013(16) 0.0053(16) 0.0026(17)
C1 0.016(2) 0.015(2) 0.021(2) -0.0020(18) 0.0014(17) -0.0005(18)
C2 0.018(2) 0.016(2) 0.014(2) 0.0000(17) 0.0031(17) -0.0014(18)
C3 0.018(2) 0.020(2) 0.018(2) -0.0058(18) -0.0004(18) -0.0022(18)
C4 0.014(2) 0.017(2) 0.020(2) -0.0004(18) -0.0003(17) 0.0021(17)
C5 0.016(2) 0.017(2) 0.021(2) 0.0003(18) 0.0053(18) 0.0017(18)
C6 0.015(2) 0.020(2) 0.014(2) 0.0028(17) -0.0001(17) 0.0023(18)
C7 0.023(2) 0.020(2) 0.017(2) -0.0037(18) 0.0034(18) -0.0010(19)
C8 0.020(2) 0.019(2) 0.020(2) 0.0029(18) 0.0028(18) -0.0024(19)
C9 0.013(2) 0.021(2) 0.018(2) -0.0007(18) 0.0007(17) -0.0020(18)
C10 0.018(2) 0.017(2) 0.019(2) 0.0007(18) 0.0031(18) 0.0025(18)
C11 0.022(2) 0.015(2) 0.020(2) -0.0004(18) 0.0065(18) 0.0009(18)
C12 0.029(3) 0.026(3) 0.018(2) 0.003(2) 0.003(2) 0.008(2)
C13 0.028(3) 0.031(3) 0.023(2) 0.001(2) 0.000(2) 0.005(2)
C14 0.040(3) 0.014(2) 0.032(3) 0.005(2) 0.018(2) 0.003(2)
C15 0.036(3) 0.028(3) 0.050(4) -0.007(3) 0.020(3) -0.005(2)
C16 0.020(2) 0.014(2) 0.025(2) -0.0040(18) 0.0047(19) -0.0028(18)
C17 0.030(3) 0.024(3) 0.036(3) -0.004(2) -0.002(2) -0.008(2)
C18 0.038(3) 0.015(2) 0.038(3) -0.004(2) 0.017(2) -0.001(2)
C19 0.028(2) 0.016(2) 0.029(3) 0.004(2) 0.008(2) -0.002(2)
C20 0.014(2) 0.025(3) 0.014(2) 0.0007(18) -0.0013(17) 0.0019(18)
C21 0.022(2) 0.035(3) 0.019(2) -0.001(2) 0.0031(19) -0.007(2)
C22 0.037(3) 0.022(3) 0.028(3) 0.000(2) 0.005(2) -0.006(2)
C23 0.033(3) 0.026(3) 0.025(3) 0.005(2) 0.006(2) 0.013(2)
C24 0.034(3) 0.044(3) 0.037(3) 0.015(3) 0.008(3) 0.014(3)
C25 0.025(2) 0.018(2) 0.022(2) -0.0009(19) 0.0068(19) -0.0006(19)
C26 0.024(3) 0.032(3) 0.037(3) -0.005(2) 0.011(2) -0.003(2)
C27 0.028(3) 0.025(3) 0.029(3) -0.003(2) 0.010(2) 0.003(2)
C28 0.034(3) 0.037(3) 0.024(3) 0.002(2) 0.013(2) 0.004(2)
Cl3 0.0533(9) 0.0397(9) 0.0468(9) -0.0090(7) 0.0051(7) 0.0101(7)
Cl4 0.0589(10) 0.0385(9) 0.0396(8) -0.0050(7) -0.0101(7) 0.0067(8)
C29 0.055(5) 0.087(6) 0.062(5) -0.026(5) -0.022(4) 0.041(5)
Cl5 0.0363(8) 0.0595(11) 0.0513(9) 0.0113(8) 0.0131(7) 0.0171(8)
Cl6 0.0647(12) 0.0499(11) 0.0805(14) 0.0220(10) 0.0196(10) 0.0124(9)
C30 0.028(3) 0.043(4) 0.043(3) -0.010(3) 0.009(2) 0.003(3)

loop_
_atom_type_symbol
_atom_type_description
_atom_type_scat_dispersion_real
_atom_type_scat_dispersion_imag
_atom_type_scat_source
C C 0.0033 0.0016 'International Tables Vol C Tables 4.2.6.8 and 6.1.1.4'
H H 0.0000 0.0000 'International Tables Vol C Tables 4.2.6.8 and 6.1.1.4'
Cl Cl 0.1484 0.1585 'International Tables Vol C Tables 4.2.6.8 and 6.1.1.4'
Fe Fe 0.3463 0.8444 'International Tables Vol C Tables 4.2.6.8 and 6.1.1.4'
N N 0.0061 0.0033 'International Tables Vol C Tables 4.2.6.8 and 6.1.1.4'
Pd Pd -0.9988 1.0072 'International Tables Vol C Tables 4.2.6.8 and 6.1.1.4'

loop_
_geom_angle_atom_site_label_1
_geom_angle_atom_site_label_2
_geom_angle_atom_site_label_3
_geom_angle
Cl2 Pd Cl1 92.54(4)
N1 Pd Cl1 93.30(10)
N1 Pd Cl2 172.38(11)
C1 Pd Cl1 172.18(13)
C1 Pd Cl2 92.38(14)
C1 Pd N1 82.36(17)
C1 Fe C2 40.72(18)
C1 Fe C3 68.86(18)
C1 Fe C4 68.89(18)
C1 Fe C8 116.01(19)
C1 Fe C9 152.61(19)
C1 Fe C10 161.16(18)
C2 Fe C3 40.73(17)
C2 Fe C4 68.29(18)
C2 Fe C9 121.91(18)
C3 Fe C4 40.53(18)
C3 Fe C9 112.55(18)
C4 Fe C9 131.17(18)
C5 Fe C1 40.78(18)
C5 Fe C2 68.16(18)
C5 Fe C3 68.41(18)
C5 Fe C4 40.85(18)
C5 Fe C8 149.83(19)
C5 Fe C9 166.60(19)
C5 Fe C10 127.13(18)
C6 Fe C1 121.51(18)
C6 Fe C2 159.45(18)
C6 Fe C3 156.60(19)
C6 Fe C4 119.85(18)
C6 Fe C5 104.82(18)
C6 Fe C7 41.44(18)
C6 Fe C8 68.49(18)
C6 Fe C9 68.76(17)
C6 Fe C10 40.82(17)
C7 Fe C1 101.54(19)
C7 Fe C2 122.33(19)
C7 Fe C3 161.96(19)
C7 Fe C4 151.84(19)
C7 Fe C5 114.89(19)
C7 Fe C8 40.53(18)
C7 Fe C9 68.66(18)
C7 Fe C10 68.87(19)
C8 Fe C2 107.32(18)
C8 Fe C3 128.68(19)
C8 Fe C4 167.50(19)
C8 Fe C9 40.28(18)
C8 Fe C10 67.83(18)
C10 Fe C2 158.04(18)
C10 Fe C3 124.59(19)
C10 Fe C4 111.57(18)
C10 Fe C9 40.56(17)
C11 N1 Pd 110.1(3)
C12 N1 Pd 109.1(3)
C12 N1 C11 109.3(4)
C12 N1 C14 106.8(4)
C14 N1 Pd 112.7(3)
C14 N1 C11 108.7(4)
C20 N2 H2 106.9
C21 N2 H2 106.9
C21 N2 C20 114.3(4)
C21 N2 C23 110.5(4)
C23 N2 H2 106.9
C23 N2 C20 110.8(4)
Pd C1 Fe 127.4(2)
C2 C1 Pd 114.8(3)
C2 C1 Fe 70.0(3)
C5 C1 Pd 137.8(4)
C5 C1 Fe 69.6(3)
C5 C1 C2 107.3(4)
C1 C2 Fe 69.3(3)
C1 C2 C3 108.7(4)
C1 C2 C11 119.1(4)
C3 C2 Fe 70.0(3)
C3 C2 C11 132.1(4)
C11 C2 Fe 129.6(3)
Fe C3 H3 126.1
C2 C3 Fe 69.3(3)
C2 C3 H3 126.1
C2 C3 C4 107.9(4)
C4 C3 Fe 70.1(3)
C4 C3 H3 126.1
C3 C4 Fe 69.4(3)
C3 C4 C5 107.1(4)
C3 C4 C16 126.3(4)
C5 C4 Fe 68.5(3)
C5 C4 C16 126.0(4)
C16 C4 Fe 133.8(3)
Fe C5 H5 125.7
C1 C5 Fe 69.6(3)
C1 C5 C4 109.0(4)
C1 C5 H5 125.5
C4 C5 Fe 70.7(3)
C4 C5 H5 125.5
C7 C6 Fe 70.0(2)
C7 C6 C20 124.1(4)
C10 C6 Fe 70.5(2)
C10 C6 C7 108.0(4)
C10 C6 C20 127.9(4)
C20 C6 Fe 126.3(3)
Fe C7 H7 126.4
C6 C7 Fe 68.6(3)
C6 C7 H7 126.6
C8 C7 Fe 69.9(3)
C8 C7 C6 106.7(4)
C8 C7 H7 126.6
Fe C8 H8 125.9
C7 C8 Fe 69.5(3)
C7 C8 H8 124.9
C7 C8 C9 110.1(4)
C9 C8 Fe 71.3(3)
C9 C8 H8 124.9
C8 C9 Fe 68.5(3)
C8 C9 C10 106.3(4)
C8 C9 C25 125.4(4)
C10 C9 Fe 68.3(2)
C10 C9 C25 127.6(4)
C25 C9 Fe 135.1(3)
Fe C10 H10 126.2
C6 C10 Fe 68.6(2)
C6 C10 C9 108.8(4)
C6 C10 H10 125.6
C9 C10 Fe 71.1(3)
C9 C10 H10 125.6
N1 C11 H11A 110.0
N1 C11 H11B 110.0
C2 C11 N1 108.5(4)
C2 C11 H11A 110.0
C2 C11 H11B 110.0
H11A C11 H11B 108.4
N1 C12 H12A 108.5
N1 C12 H12B 108.5
N1 C12 C13 114.9(4)
H12A C12 H12B 107.5
C13 C12 H12A 108.5
C13 C12 H12B 108.5
C12 C13 H13A 109.5
C12 C13 H13B 109.5
C12 C13 H13C 109.5
H13A C13 H13B 109.5
H13A C13 H13C 109.5
H13B C13 H13C 109.5
N1 C14 H14A 108.8
N1 C14 H14B 108.8
N1 C14 C15 113.9(4)
H14A C14 H14B 107.7
C15 C14 H14A 108.8
C15 C14 H14B 108.8
C14 C15 H15A 109.5
C14 C15 H15B 109.5
C14 C15 H15C 109.5
H15A C15 H15B 109.5
H15A C15 H15C 109.5
H15B C15 H15C 109.5
C4 C16 C17 107.2(4)
C4 C16 C19 111.0(4)
C18 C16 C4 111.5(4)
C18 C16 C17 108.6(4)
C18 C16 C19 109.4(4)
C19 C16 C17 109.1(4)
C16 C17 H17A 109.5
C16 C17 H17B 109.5
C16 C17 H17C 109.5
H17A C17 H17B 109.5
H17A C17 H17C 109.5
H17B C17 H17C 109.5
C16 C18 H18A 109.5
C16 C18 H18B 109.5
C16 C18 H18C 109.5
H18A C18 H18B 109.5
H18A C18 H18C 109.5
H18B C18 H18C 109.5
C16 C19 H19A 109.5
C16 C19 H19B 109.5
C16 C19 H19C 109.5
H19A C19 H19B 109.5
H19A C19 H19C 109.5
H19B C19 H19C 109.5
N2 C20 H20A 109.3
N2 C20 H20B 109.3
C6 C20 N2 111.5(4)
C6 C20 H20A 109.3
C6 C20 H20B 109.3
H20A C20 H20B 108.0
N2 C21 H21A 108.8
N2 C21 H21B 108.8
N2 C21 C22 113.7(4)
H21A C21 H21B 107.7
C22 C21 H21A 108.8
C22 C21 H21B 108.8
C21 C22 H22A 109.5
C21 C22 H22B 109.5
C21 C22 H22C 109.5
H22A C22 H22B 109.5
H22A C22 H22C 109.5
H22B C22 H22C 109.5
N2 C23 H23A 108.8
N2 C23 H23B 108.8
N2 C23 C24 113.6(4)
H23A C23 H23B 107.7
C24 C23 H23A 108.8
C24 C23 H23B 108.8
C23 C24 H24A 109.5
C23 C24 H24B 109.5
C23 C24 H24C 109.5
H24A C24 H24B 109.5
H24A C24 H24C 109.5
H24B C24 H24C 109.5
C9 C25 C26 107.0(4)
C9 C25 C27 111.0(4)
C9 C25 C28 111.2(4)
C27 C25 C26 108.5(4)
C28 C25 C26 109.4(4)
C28 C25 C27 109.7(4)
C25 C26 H26A 109.5
C25 C26 H26B 109.5
C25 C26 H26C 109.5
H26A C26 H26B 109.5
H26A C26 H26C 109.5
H26B C26 H26C 109.5
C25 C27 H27A 109.5
C25 C27 H27B 109.5
C25 C27 H27C 109.5
H27A C27 H27B 109.5
H27A C27 H27C 109.5
H27B C27 H27C 109.5
C25 C28 H28A 109.5
C25 C28 H28B 109.5
C25 C28 H28C 109.5
H28A C28 H28B 109.5
H28A C28 H28C 109.5
H28B C28 H28C 109.5
Cl3 C29 Cl4 115.3(4)
Cl3 C29 H29A 108.5
Cl3 C29 H29B 108.5
Cl4 C29 H29A 108.5
Cl4 C29 H29B 108.5
H29A C29 H29B 107.5
Cl5 C30 Cl6 111.1(3)
Cl5 C30 H30A 109.4
Cl5 C30 H30B 109.4
Cl6 C30 H30A 109.4
Cl6 C30 H30B 109.4
H30A C30 H30B 108.0

loop_
_geom_bond_atom_site_label_1
_geom_bond_atom_site_label_2
_geom_bond_distance
Pd Cl1 2.4569(12)
Pd Cl2 2.3214(12)
Pd N1 2.129(4)
Pd C1 1.952(5)
Fe C1 2.044(5)
Fe C2 2.054(4)
Fe C3 2.063(4)
Fe C4 2.073(5)
Fe C5 2.043(5)
Fe C6 2.023(4)
Fe C7 2.043(5)
Fe C8 2.048(5)
Fe C9 2.085(4)
Fe C10 2.048(4)
N1 C11 1.512(6)
N1 C12 1.495(6)
N1 C14 1.504(6)
N2 H2 1.0000
N2 C20 1.516(5)
N2 C21 1.494(6)
N2 C23 1.502(6)
C1 C2 1.426(6)
C1 C5 1.424(6)
C2 C3 1.433(6)
C2 C11 1.489(6)
C3 H3 0.9500
C3 C4 1.433(7)
C4 C5 1.437(6)
C4 C16 1.527(6)
C5 H5 0.9500
C6 C7 1.438(6)
C6 C10 1.420(6)
C6 C20 1.505(6)
C7 H7 0.9500
C7 C8 1.417(6)
C8 H8 0.9500
C8 C9 1.423(7)
C9 C10 1.433(6)
C9 C25 1.512(6)
C10 H10 0.9500
C11 H11A 0.9900
C11 H11B 0.9900
C12 H12A 0.9900
C12 H12B 0.9900
C12 C13 1.507(7)
C13 H13A 0.9800
C13 H13B 0.9800
C13 H13C 0.9800
C14 H14A 0.9900
C14 H14B 0.9900
C14 C15 1.506(8)
C15 H15A 0.9800
C15 H15B 0.9800
C15 H15C 0.9800
C16 C17 1.540(7)
C16 C18 1.527(7)
C16 C19 1.531(7)
C17 H17A 0.9800
C17 H17B 0.9800
C17 H17C 0.9800
C18 H18A 0.9800
C18 H18B 0.9800
C18 H18C 0.9800
C19 H19A 0.9800
C19 H19B 0.9800
C19 H19C 0.9800
C20 H20A 0.9900
C20 H20B 0.9900
C21 H21A 0.9900
C21 H21B 0.9900
C21 C22 1.499(7)
C22 H22A 0.9800
C22 H22B 0.9800
C22 H22C 0.9800
C23 H23A 0.9900
C23 H23B 0.9900
C23 C24 1.512(7)
C24 H24A 0.9800
C24 H24B 0.9800
C24 H24C 0.9800
C25 C26 1.556(7)
C25 C27 1.532(7)
C25 C28 1.525(7)
C26 H26A 0.9800
C26 H26B 0.9800
C26 H26C 0.9800
C27 H27A 0.9800
C27 H27B 0.9800
C27 H27C 0.9800
C28 H28A 0.9800
C28 H28B 0.9800
C28 H28C 0.9800
Cl3 C29 1.720(7)
Cl4 C29 1.732(8)
C29 H29A 0.9900
C29 H29B 0.9900
Cl5 C30 1.757(6)
Cl6 C30 1.763(6)
C30 H30A 0.9900
C30 H30B 0.9900

loop_
_geom_torsion_atom_site_label_1
_geom_torsion_atom_site_label_2
_geom_torsion_atom_site_label_3
_geom_torsion_atom_site_label_4
_geom_torsion
Pd N1 C11 C2 23.2(4)
Pd N1 C12 C13 -53.9(5)
Pd N1 C14 C15 52.1(5)
Pd C1 C2 Fe 122.9(3)
Pd C1 C2 C3 -178.0(3)
Pd C1 C2 C11 -1.8(5)
Pd C1 C5 Fe -123.6(5)
Pd C1 C5 C4 176.4(4)
Fe C1 C2 C3 59.1(3)
Fe C1 C2 C11 -124.8(4)
Fe C1 C5 C4 -60.0(3)
Fe C2 C3 C4 59.7(3)
Fe C2 C11 N1 -101.3(4)
Fe C3 C4 C5 58.2(3)
Fe C3 C4 C16 -129.9(5)
Fe C4 C5 C1 59.3(3)
Fe C4 C16 C17 174.3(4)
Fe C4 C16 C18 -67.0(6)
Fe C4 C16 C19 55.3(6)
Fe C6 C7 C8 -59.8(3)
Fe C6 C10 C9 59.9(3)
Fe C6 C20 N2 169.3(3)
Fe C7 C8 C9 -59.9(3)
Fe C8 C9 C10 -58.1(3)
Fe C8 C9 C25 130.8(4)
Fe C9 C10 C6 -58.4(3)
Fe C9 C25 C26 169.3(4)
Fe C9 C25 C27 -72.5(6)
Fe C9 C25 C28 49.9(6)
C1 C2 C3 Fe -58.6(3)
C1 C2 C3 C4 1.1(5)
C1 C2 C11 N1 -15.1(6)
C2 C1 C5 Fe 60.1(3)
C2 C1 C5 C4 0.2(5)
C2 C3 C4 Fe -59.2(3)
C2 C3 C4 C5 -1.0(5)
C2 C3 C4 C16 170.9(4)
C3 C2 C11 N1 160.1(5)
C3 C4 C5 Fe -58.8(3)
C3 C4 C5 C1 0.5(5)
C3 C4 C16 C17 -90.0(5)
C3 C4 C16 C18 28.7(6)
C3 C4 C16 C19 150.9(4)
C5 C1 C2 Fe -59.8(3)
C5 C1 C2 C3 -0.8(5)
C5 C1 C2 C11 175.4(4)
C5 C4 C16 C17 80.3(6)
C5 C4 C16 C18 -160.9(4)
C5 C4 C16 C19 -38.7(6)
C6 C7 C8 Fe 58.9(3)
C6 C7 C8 C9 -0.9(5)
C7 C6 C10 Fe -60.2(3)
C7 C6 C10 C9 -0.3(5)
C7 C6 C20 N2 -101.6(5)
C7 C8 C9 Fe 58.8(3)
C7 C8 C9 C10 0.8(5)
C7 C8 C9 C25 -170.3(4)
C8 C9 C10 Fe 58.2(3)
C8 C9 C10 C6 -0.3(5)
C8 C9 C25 C26 75.0(6)
C8 C9 C25 C27 -166.8(4)
C8 C9 C25 C28 -44.4(6)
C10 C6 C7 Fe 60.6(3)
C10 C6 C7 C8 0.7(5)
C10 C6 C20 N2 76.5(6)
C10 C9 C25 C26 -94.2(5)
C10 C9 C25 C27 24.0(7)
C10 C9 C25 C28 146.4(5)
C11 N1 C12 C13 66.6(5)
C11 N1 C14 C15 -70.3(5)
C11 C2 C3 Fe 125.9(5)
C11 C2 C3 C4 -174.4(5)
C12 N1 C11 C2 -96.6(4)
C12 N1 C14 C15 171.9(4)
C14 N1 C11 C2 147.2(4)
C14 N1 C12 C13 -176.0(4)
C16 C4 C5 Fe 129.3(5)
C16 C4 C5 C1 -171.4(4)
C20 N2 C21 C22 61.9(5)
C20 N2 C23 C24 -161.0(4)
C20 C6 C7 Fe -121.0(4)
C20 C6 C7 C8 179.2(4)
C20 C6 C10 Fe 121.4(5)
C20 C6 C10 C9 -178.7(4)
C21 N2 C20 C6 54.0(5)
C21 N2 C23 C24 71.2(6)
C23 N2 C20 C6 -71.7(5)
C23 N2 C21 C22 -172.3(4)
C25 C9 C10 Fe -131.0(5)
C25 C9 C10 C6 170.6(4)
